data_1575129
loop_
_publ_author_name
'Meyer, Fabio'
'Siumbeli, Arina'
'Dost&#xe1;l, Libor'
'Hupf, Emanuel'
'Beckmann, Jens'

_publ_section_title
;
 Nature of the heavy formal double bonds As[double bond, length as
 m-dash]Ch, Sb[double bond, length as m-dash]Ch and Bi[double bond, length
 as m-dash]Ch (Ch = S, Se, Te) in NCN-pincer supported arsinidene,
 stibinidene and bismuthinidene chalcogenides.
;
_journal_issue 35
_journal_name_full 'Chemical science'
_journal_page_first 16232
_journal_page_last 16239
_journal_paper_doi 10.1039/d5sc03320a
_journal_volume 16
_journal_year 2025
_chemical_formula_moiety 'C48 H45 Bi N2 P2 Te, 3(C4 H8 O)'
_chemical_formula_sum 'C60 H69 Bi N2 O3 P2 Te'
_chemical_formula_weight 1264.69
_space_group_crystal_system monoclinic
_space_group_IT_number 14
_space_group_name_Hall '-P 2yn'
_space_group_name_H-M_alt 'P 1 21/n 1'
_atom_sites_solution_hydrogens geom
_atom_sites_solution_primary dual
_audit_creation_date 2024-09-10
_audit_creation_method
;
Olex2 1.5
(compiled 2024.02.16 svn.r378c4104 for OlexSys, GUI svn.r6928)
;
_audit_update_record
;
2025-04-25 deposited with the CCDC.	2025-07-18 downloaded from the CCDC.
;
_cell_angle_alpha 90
_cell_angle_beta 97.585(2)
_cell_angle_gamma 90
_cell_formula_units_Z 4
_cell_length_a 10.1844(7)
_cell_length_b 15.2867(12)
_cell_length_c 34.707(2)
_cell_measurement_reflns_used 9243
_cell_measurement_temperature 100.00
_cell_measurement_theta_max 27.14
_cell_measurement_theta_min 2.22
_cell_volume 5356.1(6)
_computing_molecular_graphics 'Olex2 1.5 (Dolomanov et al., 2009)'
_computing_publication_material 'Olex2 1.5 (Dolomanov et al., 2009)'
_computing_structure_refinement 'SHELXL 2016/4 (Sheldrick, 2015)'
_computing_structure_solution 'SHELXT  (Sheldrick, 2015)'
_diffrn_ambient_temperature 100.00
_diffrn_measured_fraction_theta_full 0.999
_diffrn_measured_fraction_theta_max 0.999
_diffrn_measurement_device 'three-circle diffractometer'
_diffrn_measurement_device_type 'Bruker Venture D8'
_diffrn_measurement_method '\f and \w scans'
_diffrn_radiation_monochromator 'mirror optics'
_diffrn_radiation_probe x-ray
_diffrn_radiation_type MoK\a
_diffrn_radiation_wavelength 0.71073
_diffrn_reflns_av_R_equivalents 0.0907
_diffrn_reflns_av_unetI/netI 0.0314
_diffrn_reflns_Laue_measured_fraction_full 0.999
_diffrn_reflns_Laue_measured_fraction_max 0.999
_diffrn_reflns_limit_h_max 12
_diffrn_reflns_limit_h_min -12
_diffrn_reflns_limit_k_max 18
_diffrn_reflns_limit_k_min -18
_diffrn_reflns_limit_l_max 41
_diffrn_reflns_limit_l_min -41
_diffrn_reflns_number 171563
_diffrn_reflns_point_group_measured_fraction_full 0.999
_diffrn_reflns_point_group_measured_fraction_max 0.999
_diffrn_reflns_theta_full 25.024
_diffrn_reflns_theta_max 25.024
_diffrn_reflns_theta_min 2.026
_diffrn_source 'microfocus Ims X-ray tube'
_diffrn_source_current 1.0
_diffrn_source_power 0.05
_diffrn_source_type 'Incoatec I\ms'
_diffrn_standards_number 0
_exptl_absorpt_coefficient_mu 3.932
_exptl_absorpt_correction_T_max 0.7460
_exptl_absorpt_correction_T_min 0.5300
_exptl_absorpt_correction_type multi-scan
_exptl_absorpt_process_details
;
SADABS-2016/2 (Bruker,2016/2) was used for absorption correction.
wR2(int) was 0.1291 before and 0.0832 after correction.
The Ratio of minimum to maximum transmission is 0.7105.
The \l/2 correction factor is Not present.
;
_exptl_crystal_colour red
_exptl_crystal_colour_primary red
_exptl_crystal_density_diffrn 1.568
_exptl_crystal_description plate
_exptl_crystal_F_000 2528
_exptl_crystal_size_max 0.35
_exptl_crystal_size_mid 0.35
_exptl_crystal_size_min 0.05
_refine_diff_density_max 0.884
_refine_diff_density_min -1.406
_refine_diff_density_rms 0.105
_refine_ls_extinction_method none
_refine_ls_goodness_of_fit_ref 1.133
_refine_ls_hydrogen_treatment constr
_refine_ls_matrix_type full
_refine_ls_number_parameters 637
_refine_ls_number_reflns 9450
_refine_ls_number_restraints 0
_refine_ls_restrained_S_all 1.133
_refine_ls_R_factor_all 0.0393
_refine_ls_R_factor_gt 0.0340
_refine_ls_shift/su_max 0.002
_refine_ls_shift/su_mean 0.000
_refine_ls_structure_factor_coef Fsqd
_refine_ls_weighting_details 'w=1/[\s^2^(Fo^2^)+(0.0190P)^2^+18.4176P] where P=(Fo^2^+2Fc^2^)/3'
_refine_ls_weighting_scheme calc
_refine_ls_wR_factor_gt 0.0700
_refine_ls_wR_factor_ref 0.0716
_reflns_Friedel_coverage 0.000
_reflns_number_gt 8574
_reflns_number_total 9450
_reflns_threshold_expression 'I > 2\s(I)'
_cod_data_source_file d5sc03320a3.cif
_cod_data_source_block meyerf240905_0m
_cod_depositor_comments 'Adding full bibliography for 1575122--1575132.cif.'
_cod_original_cell_volume 5356.1(7)
_cod_database_code 1575129
_shelx_shelxl_version_number 2016/4
_shelx_space_group_comment
;
The symmetry employed for this shelxl refinement is uniquely defined
by the following loop, which should always be used as a source of
symmetry information in preference to the above space-group names.
They are only intended as comments.
;
_shelx_estimated_absorpt_t_max 0.828
_shelx_estimated_absorpt_t_min 0.340
_olex2_refinement_description
;
1. Fixed Uiso
 At 1.2 times of:
  All C(H) groups, All C(H,H) groups, All C(H,H,H,H) groups
 At 1.5 times of:
  All C(H,H,H) groups
2. Others
 Fixed Sof: H92A(0.45) H92B(0.45) H92C(0.55) H92D(0.55) C91(0.45) H91A(0.45)
 H91B(0.45) H89A(0.45) H89B(0.45) H89C(0.55) H89D(0.55) C90(0.55) H90A(0.55)
 H90B(0.55)
3.a Secondary CH2 refined with riding coordinates:
 C88(H88A,H88B), C87(H87A,H87B), C92(H92A,H92B), C92(H92C,H92D), C86(H86A,
 H86B), C80(H80A,H80B), C91(H91A,H91B), C89(H89A,H89B), C89(H89C,H89D),
 C85(H85A,H85B), C84(H84A,H84B), C83(H83A,H83B), C81(H81A,H81B), C82(H82A,H82B),
  C90(H90A,H90B)
3.b Aromatic/amide H refined with riding coordinates:
 C72(H72), C13(H13), C35(H35), C12(H12), C14(H14), C54(H54), C31(H31),
 C25(H25), C23(H23), C41(H41), C74(H74), C52(H52), C21(H21), C51(H51), C64(H64),
  C55(H55), C45(H45), C62(H62), C42(H42), C24(H24), C22(H22), C34(H34),
 C32(H32), C53(H53), C44(H44), C33(H33), C43(H43)
3.c Idealised Me refined as rotating group:
 C68(H68A,H68B,H68C), C76(H76A,H76B,H76C), C77(H77A,H77B,H77C), C66(H66A,H66B,
 H66C), C78(H78A,H78B,H78C), C67(H67A,H67B,H67C)
;
_olex2_submission_special_instructions 'No special instructions were received'

loop_
_space_group_symop_operation_xyz
'x, y, z'
'-x+1/2, y+1/2, -z+1/2'
'-x, -y, -z'
'x-1/2, -y-1/2, z-1/2'

loop_
_atom_site_label
_atom_site_type_symbol
_atom_site_fract_x
_atom_site_fract_y
_atom_site_fract_z
_atom_site_U_iso_or_equiv
_atom_site_adp_type
_atom_site_occupancy
_atom_site_site_symmetry_order
_atom_site_calc_flag
_atom_site_refinement_flags_posn
_atom_site_refinement_flags_adp
_atom_site_refinement_flags_occupancy
_atom_site_disorder_assembly
_atom_site_disorder_group
Bi1 Bi 0.55646(2) 0.70200(2) 0.35642(2) 0.01534(6) Uani 1 1 d . . . . .
Te1 Te 0.74020(3) 0.80847(2) 0.32783(2) 0.02166(8) Uani 1 1 d . . . . .
P2 P 0.33262(11) 0.67966(7) 0.27131(3) 0.0161(2) Uani 1 1 d . . . . .
P1 P 0.40911(11) 0.85941(8) 0.41062(3) 0.0159(2) Uani 1 1 d . . . . .
O3 O 0.7923(4) 0.5797(3) 0.39649(12) 0.0451(10) Uani 1 1 d . . . . .
N1 N 0.5247(4) 0.7895(2) 0.41532(10) 0.0184(8) Uani 1 1 d . . . . .
N2 N 0.4566(4) 0.6320(2) 0.29471(10) 0.0159(8) Uani 1 1 d . . . . .
C72 C 0.6256(4) 0.4310(3) 0.26610(13) 0.0203(10) Uani 1 1 d . . . . .
H72 H 0.685652 0.414599 0.248632 0.024 Uiso 1 1 calc R U . . .
C75 C 0.4492(4) 0.4800(3) 0.31665(13) 0.0195(10) Uani 1 1 d . . . . .
C13 C 0.1320(4) 0.8778(3) 0.31530(13) 0.0205(10) Uani 1 1 d . . . . .
H13 H 0.055002 0.911627 0.307346 0.025 Uiso 1 1 calc R U . . .
C35 C 0.3506(5) 0.8770(3) 0.48548(14) 0.0259(11) Uani 1 1 d . . . . .
H35 H 0.436838 0.901575 0.490760 0.031 Uiso 1 1 calc R U . . .
C65 C 0.5333(5) 0.6711(3) 0.46328(13) 0.0199(10) Uani 1 1 d . . . . .
C12 C 0.2025(4) 0.8897(3) 0.35158(13) 0.0198(10) Uani 1 1 d . . . . .
H12 H 0.173949 0.932137 0.368653 0.024 Uiso 1 1 calc R U . . .
C30 C 0.3022(5) 0.8511(3) 0.44772(13) 0.0200(10) Uani 1 1 d . . . . .
C60 C 0.5820(4) 0.7508(3) 0.45103(13) 0.0166(9) Uani 1 1 d . . . . .
C14 C 0.1745(4) 0.8159(3) 0.29045(13) 0.0197(10) Uani 1 1 d . . . . .
H14 H 0.127685 0.807874 0.265154 0.024 Uiso 1 1 calc R U . . .
C73 C 0.5850(4) 0.3681(3) 0.29084(14) 0.0203(10) Uani 1 1 d . . . . .
C15 C 0.2869(4) 0.7653(3) 0.30292(12) 0.0166(9) Uani 1 1 d . . . . .
C20 C 0.4521(4) 0.9746(3) 0.40790(13) 0.0181(10) Uani 1 1 d . . . . .
C54 C 0.0970(5) 0.4889(3) 0.21963(14) 0.0250(11) Uani 1 1 d . . . . .
H54 H 0.104184 0.445271 0.200516 0.030 Uiso 1 1 calc R U . . .
C31 C 0.1770(5) 0.8136(3) 0.44082(14) 0.0259(11) Uani 1 1 d . . . . .
H31 H 0.143220 0.794913 0.415317 0.031 Uiso 1 1 calc R U . . .
C11 C 0.3160(4) 0.8396(3) 0.36358(12) 0.0154(9) Uani 1 1 d . . . . .
O2 O 0.8851(4) 0.3474(3) 0.42559(13) 0.0486(11) Uani 1 1 d . . . . .
C25 C 0.3908(5) 1.0408(3) 0.42588(14) 0.0246(11) Uani 1 1 d . . . . .
H25 H 0.331561 1.026862 0.443953 0.030 Uiso 1 1 calc R U . . .
C68 C 0.4150(5) 0.6261(3) 0.44116(15) 0.0316(12) Uani 1 1 d . . . . .
H68A H 0.357130 0.669712 0.426893 0.047 Uiso 1 1 calc R U . . .
H68B H 0.365980 0.595005 0.459435 0.047 Uiso 1 1 calc R U . . .
H68C H 0.444912 0.584222 0.422788 0.047 Uiso 1 1 calc R U . . .
C76 C 0.6266(5) 0.5823(3) 0.23782(14) 0.0253(11) Uani 1 1 d . . . . .
H76A H 0.690665 0.554471 0.223002 0.038 Uiso 1 1 calc R U . . .
H76B H 0.668348 0.632356 0.252257 0.038 Uiso 1 1 calc R U . . .
H76C H 0.550081 0.602547 0.219921 0.038 Uiso 1 1 calc R U . . .
C23 C 0.4975(5) 1.1485(3) 0.39057(16) 0.0313(12) Uani 1 1 d . . . . .
H23 H 0.510924 1.207963 0.384245 0.038 Uiso 1 1 calc R U . . .
C71 C 0.5814(4) 0.5171(3) 0.26595(13) 0.0185(10) Uani 1 1 d . . . . .
C41 C 0.4794(5) 0.7826(3) 0.22820(13) 0.0219(10) Uani 1 1 d . . . . .
H41 H 0.540210 0.784382 0.251425 0.026 Uiso 1 1 calc R U . . .
C61 C 0.6919(4) 0.7896(3) 0.47312(13) 0.0200(10) Uani 1 1 d . . . . .
C74 C 0.4967(5) 0.3944(3) 0.31601(13) 0.0217(10) Uani 1 1 d . . . . .
H74 H 0.467862 0.352644 0.333344 0.026 Uiso 1 1 calc R U . . .
C10 C 0.3617(4) 0.7775(3) 0.33902(13) 0.0162(9) Uani 1 1 d . . . . .
C52 C -0.0269(5) 0.5579(3) 0.26511(14) 0.0254(11) Uani 1 1 d . . . . .
H52 H -0.104921 0.561717 0.277298 0.031 Uiso 1 1 calc R U . . .
C21 C 0.5385(5) 0.9962(3) 0.38122(14) 0.0251(11) Uani 1 1 d . . . . .
H21 H 0.582461 0.951213 0.368996 0.030 Uiso 1 1 calc R U . . .
C51 C 0.0772(5) 0.6149(3) 0.27595(13) 0.0240(11) Uani 1 1 d . . . . .
H51 H 0.070436 0.657337 0.295573 0.029 Uiso 1 1 calc R U . . .
C50 C 0.1919(4) 0.6100(3) 0.25813(13) 0.0185(10) Uani 1 1 d . . . . .
C64 C 0.5950(5) 0.6323(3) 0.49718(13) 0.0226(10) Uani 1 1 d . . . . .
H64 H 0.560580 0.578929 0.505617 0.027 Uiso 1 1 calc R U . . .
C77 C 0.6327(5) 0.2751(3) 0.29033(15) 0.0287(12) Uani 1 1 d . . . . .
H77A H 0.664350 0.262982 0.265401 0.043 Uiso 1 1 calc R U . . .
H77B H 0.559651 0.235324 0.293754 0.043 Uiso 1 1 calc R U . . .
H77C H 0.705223 0.266317 0.311511 0.043 Uiso 1 1 calc R U . . .
C70 C 0.4934(4) 0.5421(3) 0.29184(12) 0.0151(9) Uani 1 1 d . . . . .
O1 O -0.0726(4) 0.9013(3) 0.56437(13) 0.0579(13) Uani 1 1 d . . . . .
C66 C 0.7450(5) 0.8760(3) 0.46074(14) 0.0266(11) Uani 1 1 d . . . . .
H66A H 0.765899 0.871096 0.434054 0.040 Uiso 1 1 calc R U . . .
H66B H 0.825443 0.891168 0.478170 0.040 Uiso 1 1 calc R U . . .
H66C H 0.678159 0.921641 0.461947 0.040 Uiso 1 1 calc R U . . .
C55 C 0.2015(5) 0.5451(3) 0.23025(14) 0.0224(10) Uani 1 1 d . . . . .
H55 H 0.280398 0.539689 0.218560 0.027 Uiso 1 1 calc R U . . .
C78 C 0.3471(5) 0.5012(3) 0.34312(14) 0.0262(11) Uani 1 1 d . . . . .
H78A H 0.258492 0.487437 0.329860 0.039 Uiso 1 1 calc R U . . .
H78B H 0.351865 0.563578 0.349719 0.039 Uiso 1 1 calc R U . . .
H78C H 0.364597 0.466394 0.366950 0.039 Uiso 1 1 calc R U . . .
C40 C 0.3626(5) 0.7346(3) 0.22701(13) 0.0189(10) Uani 1 1 d . . . . .
C45 C 0.2739(5) 0.7331(3) 0.19281(13) 0.0223(10) Uani 1 1 d . . . . .
H45 H 0.193320 0.701374 0.191795 0.027 Uiso 1 1 calc R U . . .
C62 C 0.7513(5) 0.7483(3) 0.50667(13) 0.0214(10) Uani 1 1 d . . . . .
H62 H 0.825618 0.774919 0.521544 0.026 Uiso 1 1 calc R U . . .
C42 C 0.5069(5) 0.8277(3) 0.19565(14) 0.0257(11) Uani 1 1 d . . . . .
H42 H 0.586141 0.860918 0.196691 0.031 Uiso 1 1 calc R U . . .
C24 C 0.4155(5) 1.1273(3) 0.41766(16) 0.0331(13) Uani 1 1 d . . . . .
H24 H 0.375480 1.172546 0.430840 0.040 Uiso 1 1 calc R U . . .
C22 C 0.5601(5) 1.0829(3) 0.37263(15) 0.0283(12) Uani 1 1 d . . . . .
H22 H 0.618206 1.097397 0.354316 0.034 Uiso 1 1 calc R U . . .
C34 C 0.2740(5) 0.8674(4) 0.51526(15) 0.0324(12) Uani 1 1 d . . . . .
H34 H 0.307381 0.885784 0.540827 0.039 Uiso 1 1 calc R U . . .
C88 C 0.8434(6) 0.5457(4) 0.36367(18) 0.0486(16) Uani 1 1 d . . . . .
H88A H 0.822458 0.585106 0.341058 0.058 Uiso 1 1 calc R U . . .
H88B H 0.805270 0.487325 0.356807 0.058 Uiso 1 1 calc R U . . .
C32 C 0.1009(5) 0.8031(3) 0.47084(15) 0.0312(12) Uani 1 1 d . . . . .
H32 H 0.015831 0.776841 0.465911 0.037 Uiso 1 1 calc R U . . .
C53 C -0.0181(5) 0.4955(3) 0.23659(14) 0.0263(11) Uani 1 1 d . . . . .
H53 H -0.090555 0.457486 0.228766 0.032 Uiso 1 1 calc R U . . .
C63 C 0.7045(5) 0.6689(3) 0.51897(13) 0.0230(11) Uani 1 1 d . . . . .
C44 C 0.3033(5) 0.7777(3) 0.16028(14) 0.0256(11) Uani 1 1 d . . . . .
H44 H 0.243241 0.776111 0.136896 0.031 Uiso 1 1 calc R U . . .
C33 C 0.1489(6) 0.8309(4) 0.50789(15) 0.0331(13) Uani 1 1 d . . . . .
H33 H 0.096044 0.824883 0.528328 0.040 Uiso 1 1 calc R U . . .
C43 C 0.4201(5) 0.8246(3) 0.16180(14) 0.0257(11) Uani 1 1 d . . . . .
H43 H 0.440381 0.854737 0.139389 0.031 Uiso 1 1 calc R U . . .
C67 C 0.7697(6) 0.6240(4) 0.55574(15) 0.0344(13) Uani 1 1 d . . . . .
H67A H 0.708266 0.623632 0.575219 0.052 Uiso 1 1 calc R U . . .
H67B H 0.850415 0.655709 0.565997 0.052 Uiso 1 1 calc R U . . .
H67C H 0.792404 0.563675 0.549672 0.052 Uiso 1 1 calc R U . . .
C87 C 0.8759(7) 0.3967(4) 0.45979(18) 0.0507(16) Uani 1 1 d . . . . .
H87A H 0.910753 0.456528 0.457094 0.061 Uiso 1 1 calc R U . . .
H87B H 0.927921 0.368391 0.482533 0.061 Uiso 1 1 calc R U . . .
C92 C 0.8889(7) 0.6338(4) 0.41755(19) 0.0517(17) Uani 1 1 d . . . . .
H92A H 0.875522 0.695247 0.408945 0.062 Uiso 0.45 1 calc R U P A -1
H92B H 0.880828 0.630842 0.445632 0.062 Uiso 0.45 1 calc R U P A -1
H92C H 0.910324 0.613647 0.444766 0.062 Uiso 0.55 1 calc R U P B 1
H92D H 0.859158 0.695434 0.417441 0.062 Uiso 0.55 1 calc R U P B 1
C86 C 0.7323(7) 0.4000(5) 0.4650(2) 0.066(2) Uani 1 1 d . . . . .
H86A H 0.710084 0.353301 0.482765 0.079 Uiso 1 1 calc R U . . .
H86B H 0.709221 0.457407 0.475468 0.079 Uiso 1 1 calc R U . . .
C80 C -0.0031(8) 0.9789(4) 0.5687(2) 0.0583(19) Uani 1 1 d . . . . .
H80A H -0.064720 1.028323 0.570564 0.070 Uiso 1 1 calc R U . . .
H80B H 0.044231 0.988834 0.545901 0.070 Uiso 1 1 calc R U . . .
C91 C 1.015(3) 0.6052(15) 0.4111(7) 0.061(7) Uani 0.45 1 d . . P C -1
H91A H 1.060815 0.574557 0.434255 0.073 Uiso 0.45 1 calc R U P C -1
H91B H 1.070926 0.655067 0.404834 0.073 Uiso 0.45 1 calc R U P C -1
C89 C 0.9875(7) 0.5394(5) 0.3748(2) 0.063(2) Uani 1 1 d . . . . .
H89A H 1.035673 0.558076 0.353186 0.075 Uiso 0.45 1 calc R U P C -1
H89B H 1.014152 0.478954 0.382429 0.075 Uiso 0.45 1 calc R U P C -1
H89C H 1.010914 0.490336 0.392991 0.075 Uiso 0.55 1 calc R U P C 1
H89D H 1.034198 0.532082 0.351708 0.075 Uiso 0.55 1 calc R U P C 1
C85 C 0.6609(7) 0.3863(5) 0.4248(2) 0.067(2) Uani 1 1 d . . . . .
H85A H 0.574160 0.357538 0.425527 0.081 Uiso 1 1 calc R U . . .
H85B H 0.647239 0.442300 0.410516 0.081 Uiso 1 1 calc R U . . .
C84 C 0.7547(7) 0.3280(5) 0.4072(2) 0.0584(19) Uani 1 1 d . . . . .
H84A H 0.733108 0.265845 0.411389 0.070 Uiso 1 1 calc R U . . .
H84B H 0.748277 0.338672 0.378880 0.070 Uiso 1 1 calc R U . . .
C83 C -0.0520(7) 0.8548(4) 0.59953(18) 0.0482(16) Uani 1 1 d . . . . .
H83A H -0.024142 0.794215 0.594610 0.058 Uiso 1 1 calc R U . . .
H83B H -0.135591 0.852080 0.611145 0.058 Uiso 1 1 calc R U . . .
C81 C 0.0891(8) 0.9734(5) 0.6031(3) 0.084(3) Uani 1 1 d . . . . .
H81A H 0.088039 1.028182 0.618289 0.101 Uiso 1 1 calc R U . . .
H81B H 0.179763 0.964502 0.596472 0.101 Uiso 1 1 calc R U . . .
C82 C 0.0501(10) 0.8979(7) 0.6264(2) 0.100(4) Uani 1 1 d . . . . .
H82A H 0.126090 0.858425 0.634070 0.120 Uiso 1 1 calc R U . . .
H82B H 0.014309 0.918085 0.650063 0.120 Uiso 1 1 calc R U . . .
C90 C 1.018(2) 0.6221(13) 0.3932(5) 0.048(5) Uani 0.55 1 d . . P C 1
H90A H 1.021579 0.669492 0.373965 0.058 Uiso 0.55 1 calc R U P C 1
H90B H 1.102318 0.620157 0.410928 0.058 Uiso 0.55 1 calc R U P C 1

loop_
_atom_site_aniso_label
_atom_site_aniso_U_11
_atom_site_aniso_U_22
_atom_site_aniso_U_33
_atom_site_aniso_U_23
_atom_site_aniso_U_13
_atom_site_aniso_U_12
Bi1 0.01433(9) 0.01563(9) 0.01567(9) 0.00099(7) 0.00053(6) 0.00088(7)
Te1 0.02031(16) 0.02267(17) 0.02208(16) 0.00263(13) 0.00313(12) -0.00340(13)
P2 0.0164(6) 0.0164(6) 0.0150(6) -0.0011(4) 0.0005(5) 0.0000(5)
P1 0.0151(6) 0.0185(6) 0.0137(6) -0.0007(5) 0.0005(5) -0.0004(5)
O3 0.039(2) 0.053(3) 0.042(2) -0.007(2) 0.0013(19) 0.010(2)
N1 0.019(2) 0.021(2) 0.0144(19) 0.0012(16) 0.0009(15) 0.0018(16)
N2 0.0144(19) 0.0179(19) 0.0145(19) -0.0020(15) -0.0015(15) 0.0020(15)
C72 0.015(2) 0.027(3) 0.019(2) -0.005(2) 0.0008(19) 0.0050(19)
C75 0.017(2) 0.020(2) 0.020(2) -0.0023(19) -0.0005(19) -0.0038(19)
C13 0.016(2) 0.022(2) 0.023(2) 0.001(2) -0.0008(19) 0.0053(19)
C35 0.026(3) 0.030(3) 0.021(3) -0.001(2) 0.003(2) 0.000(2)
C65 0.023(3) 0.021(2) 0.016(2) -0.0021(19) 0.0026(19) -0.0019(19)
C12 0.020(2) 0.021(2) 0.019(2) -0.0029(19) 0.0054(19) 0.0036(19)
C30 0.025(3) 0.018(2) 0.018(2) 0.0016(19) 0.0058(19) 0.003(2)
C60 0.012(2) 0.020(2) 0.019(2) -0.0019(18) 0.0033(18) 0.0039(18)
C14 0.018(2) 0.021(2) 0.020(2) -0.0005(19) 0.0011(19) -0.0004(19)
C73 0.015(2) 0.019(2) 0.026(3) -0.005(2) -0.0024(19) 0.0002(19)
C15 0.017(2) 0.016(2) 0.016(2) -0.0016(18) 0.0002(18) -0.0029(18)
C20 0.019(2) 0.016(2) 0.016(2) 0.0009(18) -0.0071(18) -0.0010(18)
C54 0.028(3) 0.019(2) 0.026(3) -0.008(2) -0.005(2) -0.001(2)
C31 0.029(3) 0.025(3) 0.023(3) -0.003(2) 0.002(2) -0.001(2)
C11 0.012(2) 0.020(2) 0.014(2) -0.0012(18) 0.0005(17) -0.0063(18)
O2 0.036(2) 0.055(3) 0.057(3) -0.015(2) 0.013(2) -0.002(2)
C25 0.023(3) 0.023(3) 0.027(3) -0.004(2) 0.000(2) 0.001(2)
C68 0.034(3) 0.029(3) 0.030(3) 0.006(2) -0.005(2) -0.011(2)
C76 0.023(3) 0.031(3) 0.023(3) 0.005(2) 0.006(2) 0.009(2)
C23 0.036(3) 0.015(2) 0.040(3) 0.005(2) -0.005(3) -0.001(2)
C71 0.015(2) 0.021(2) 0.018(2) -0.0007(19) -0.0036(18) 0.0002(19)
C41 0.027(3) 0.017(2) 0.020(2) -0.0005(19) -0.002(2) -0.003(2)
C61 0.019(2) 0.024(2) 0.017(2) -0.0028(19) 0.0029(18) 0.002(2)
C74 0.019(2) 0.022(2) 0.023(2) 0.000(2) 0.001(2) -0.003(2)
C10 0.015(2) 0.015(2) 0.018(2) 0.0036(18) 0.0025(18) -0.0016(18)
C52 0.019(3) 0.027(3) 0.031(3) -0.002(2) 0.006(2) -0.005(2)
C21 0.026(3) 0.023(3) 0.025(3) -0.002(2) 0.001(2) 0.002(2)
C51 0.027(3) 0.027(3) 0.018(2) -0.004(2) 0.004(2) -0.001(2)
C50 0.018(2) 0.018(2) 0.018(2) -0.0003(18) -0.0015(19) 0.0012(19)
C64 0.025(3) 0.022(2) 0.020(2) 0.001(2) 0.003(2) -0.002(2)
C77 0.027(3) 0.022(3) 0.036(3) -0.001(2) 0.001(2) 0.004(2)
C70 0.010(2) 0.018(2) 0.017(2) -0.0025(18) -0.0022(17) 0.0002(17)
O1 0.052(3) 0.063(3) 0.060(3) 0.024(2) 0.014(2) -0.012(2)
C66 0.025(3) 0.026(3) 0.027(3) 0.004(2) -0.003(2) -0.004(2)
C55 0.020(3) 0.021(2) 0.026(3) -0.003(2) 0.002(2) 0.002(2)
C78 0.031(3) 0.019(2) 0.032(3) 0.002(2) 0.014(2) 0.001(2)
C40 0.024(3) 0.018(2) 0.015(2) -0.0010(18) 0.0004(19) 0.0058(19)
C45 0.023(3) 0.021(2) 0.023(3) -0.001(2) 0.002(2) 0.003(2)
C62 0.019(2) 0.027(3) 0.018(2) -0.002(2) -0.0012(19) -0.003(2)
C42 0.025(3) 0.023(3) 0.028(3) -0.004(2) 0.003(2) -0.005(2)
C24 0.036(3) 0.021(3) 0.040(3) -0.006(2) -0.001(3) 0.003(2)
C22 0.028(3) 0.030(3) 0.027(3) 0.007(2) 0.002(2) -0.005(2)
C34 0.037(3) 0.043(3) 0.018(3) -0.003(2) 0.004(2) 0.005(3)
C88 0.053(4) 0.053(4) 0.040(4) -0.001(3) 0.004(3) 0.018(3)
C32 0.026(3) 0.037(3) 0.032(3) 0.001(2) 0.009(2) -0.002(2)
C53 0.023(3) 0.021(3) 0.034(3) 0.007(2) -0.004(2) -0.002(2)
C63 0.022(3) 0.027(3) 0.019(2) 0.002(2) 0.002(2) 0.004(2)
C44 0.025(3) 0.031(3) 0.019(2) 0.001(2) -0.002(2) 0.006(2)
C33 0.039(3) 0.035(3) 0.028(3) 0.003(2) 0.015(2) 0.004(3)
C43 0.037(3) 0.022(3) 0.019(2) 0.003(2) 0.007(2) 0.004(2)
C67 0.041(3) 0.036(3) 0.024(3) 0.006(2) -0.002(2) -0.001(3)
C87 0.063(4) 0.046(4) 0.042(4) 0.000(3) 0.006(3) -0.001(3)
C92 0.059(4) 0.043(4) 0.048(4) -0.015(3) -0.011(3) 0.016(3)
C86 0.070(5) 0.059(5) 0.077(5) -0.003(4) 0.042(4) 0.006(4)
C80 0.069(5) 0.033(4) 0.079(5) 0.001(3) 0.031(4) 0.010(3)
C91 0.045(11) 0.028(11) 0.11(2) -0.008(13) 0.009(15) 0.005(8)
C89 0.048(4) 0.080(5) 0.060(5) -0.006(4) 0.010(3) 0.013(4)
C85 0.045(4) 0.075(5) 0.083(6) -0.003(4) 0.015(4) 0.003(4)
C84 0.046(4) 0.064(5) 0.065(5) -0.009(4) 0.006(3) -0.006(3)
C83 0.052(4) 0.046(4) 0.046(4) 0.014(3) 0.003(3) -0.010(3)
C81 0.053(5) 0.070(6) 0.132(8) -0.036(6) 0.020(5) -0.034(4)
C82 0.106(8) 0.132(9) 0.054(5) 0.024(5) -0.018(5) -0.054(7)
C90 0.033(7) 0.042(10) 0.061(12) 0.016(8) -0.021(8) -0.011(6)

loop_
_atom_type_symbol
_atom_type_description
_atom_type_scat_dispersion_real
_atom_type_scat_dispersion_imag
_atom_type_scat_source
C C 0.0033 0.0016 'International Tables Vol C Tables 4.2.6.8 and 6.1.1.4'
H H 0.0000 0.0000 'International Tables Vol C Tables 4.2.6.8 and 6.1.1.4'
Bi Bi -4.1077 10.2566 'International Tables Vol C Tables 4.2.6.8 and 6.1.1.4'
N N 0.0061 0.0033 'International Tables Vol C Tables 4.2.6.8 and 6.1.1.4'
O O 0.0106 0.0060 'International Tables Vol C Tables 4.2.6.8 and 6.1.1.4'
P P 0.1023 0.0942 'International Tables Vol C Tables 4.2.6.8 and 6.1.1.4'
Te Te -0.5308 1.6751 'International Tables Vol C Tables 4.2.6.8 and 6.1.1.4'

loop_
_geom_angle_atom_site_label_1
_geom_angle_atom_site_label_2
_geom_angle_atom_site_label_3
_geom_angle
_geom_angle_site_symmetry_1
_geom_angle_site_symmetry_3
_geom_angle_publ_flag
H90Aa C90a H90B 109.4 . . ?
C90a C92 H92A 92.0 . . ?
C90a C92 H92B 132.0 . . ?
C90a C92 H92C 111.3 . . ?
H92Ca C92 H92D 109.2 . . ?
N1 Bi1 Te1 98.37(9) . . ?
N2 Bi1 Te1 99.41(9) . . ?
N2 Bi1 N1 148.40(12) . . ?
C10 Bi1 Te1 102.18(11) . . ?
C10 Bi1 N1 75.31(14) . . ?
C10 Bi1 N2 75.53(14) . . ?
C90a C92 H92D 111.3 . . ?
C90a C91 C92 100(4) . . ?
C90a C91 H91A 149.1 . . ?
N2 P2 C15 105.9(2) . . ?
N2 P2 C50 114.4(2) . . ?
N2 P2 C40 115.8(2) . . ?
C15 P2 C40 105.3(2) . . ?
C50 P2 C15 108.9(2) . . ?
C50 P2 C40 106.1(2) . . ?
N1 P1 C30 113.0(2) . . ?
N1 P1 C20 118.6(2) . . ?
N1 P1 C11 106.0(2) . . ?
C90a C91 H91B 54.1 . . ?
C90a C91 C89 63(4) . . ?
C90a C89 C88 102.0(10) . . ?
C90a C89 C91 24.8(9) . . ?
C90a C89 H89A 89.2 . . ?
C90a C89 H89B 132.0 . . ?
C90a C89 H89C 111.4 . . ?
C90a C89 H89D 111.4 . . ?
H89Ca C89 H89D 109.2 . . ?
C30 P1 C20 106.2(2) . . ?
C30 P1 C11 109.9(2) . . ?
C11 P1 C20 102.5(2) . . ?
C92 O3 C88 109.1(5) . . ?
P1 N1 Bi1 116.88(18) . . ?
C60 N1 Bi1 114.0(3) . . ?
C60 N1 P1 125.7(3) . . ?
P2 N2 Bi1 116.78(18) . . ?
C70 N2 Bi1 113.1(3) . . ?
C70 N2 P2 127.1(3) . . ?
C73 C72 H72 118.8 . . ?
C73 C72 C71 122.4(4) . . ?
C71 C72 H72 118.8 . . ?
C74 C75 C78 118.6(4) . . ?
C70 C75 C74 119.2(4) . . ?
C70 C75 C78 122.2(4) . . ?
C12 C13 H13 120.3 . . ?
C12 C13 C14 119.4(4) . . ?
C14 C13 H13 120.3 . . ?
C30 C35 H35 119.8 . . ?
C34 C35 H35 119.8 . . ?
C34 C35 C30 120.5(5) . . ?
C60 C65 C68 122.3(4) . . ?
C64 C65 C60 119.2(4) . . ?
C64 C65 C68 118.5(4) . . ?
C13 C12 H12 119.7 . . ?
C13 C12 C11 120.6(4) . . ?
C11 C12 H12 119.7 . . ?
C35 C30 P1 118.7(4) . . ?
C31 C30 P1 122.3(4) . . ?
C31 C30 C35 118.8(4) . . ?
C65 C60 N1 120.2(4) . . ?
C61 C60 N1 120.3(4) . . ?
C61 C60 C65 119.4(4) . . ?
C13 C14 H14 120.2 . . ?
C13 C14 C15 119.5(4) . . ?
C15 C14 H14 120.2 . . ?
C72 C73 C74 117.2(4) . . ?
C72 C73 C77 121.6(4) . . ?
C74 C73 C77 121.1(4) . . ?
C14 C15 P2 118.5(3) . . ?
C10 C15 P2 119.4(3) . . ?
C10 C15 C14 122.1(4) . . ?
C25 C20 P1 124.0(4) . . ?
C25 C20 C21 119.2(4) . . ?
C21 C20 P1 116.1(3) . . ?
C55 C54 H54 119.7 . . ?
C55 C54 C53 120.6(4) . . ?
C53 C54 H54 119.7 . . ?
C30 C31 H31 119.7 . . ?
C32 C31 C30 120.6(5) . . ?
C32 C31 H31 119.7 . . ?
C12 C11 P1 119.5(3) . . ?
C10 C11 P1 119.3(3) . . ?
C10 C11 C12 121.2(4) . . ?
C87 O2 C84 109.0(5) . . ?
C20 C25 H25 119.9 . . ?
C20 C25 C24 120.2(5) . . ?
C24 C25 H25 119.9 . . ?
C65 C68 H68A 109.5 . . ?
C65 C68 H68B 109.5 . . ?
C65 C68 H68C 109.5 . . ?
H68A C68 H68B 109.5 . . ?
H68A C68 H68C 109.5 . . ?
H68B C68 H68C 109.5 . . ?
H76A C76 H76B 109.5 . . ?
H76A C76 H76C 109.5 . . ?
H76B C76 H76C 109.5 . . ?
C71 C76 H76A 109.5 . . ?
C71 C76 H76B 109.5 . . ?
C71 C76 H76C 109.5 . . ?
C24 C23 H23 120.1 . . ?
C24 C23 C22 119.8(5) . . ?
C22 C23 H23 120.1 . . ?
C72 C71 C76 120.1(4) . . ?
C72 C71 C70 119.3(4) . . ?
C70 C71 C76 120.6(4) . . ?
C40 C41 H41 119.9 . . ?
C42 C41 H41 119.9 . . ?
C42 C41 C40 120.2(4) . . ?
C60 C61 C66 120.3(4) . . ?
C62 C61 C60 119.5(4) . . ?
C62 C61 C66 120.2(4) . . ?
C75 C74 H74 118.9 . . ?
C73 C74 C75 122.3(4) . . ?
C73 C74 H74 118.9 . . ?
C15 C10 Bi1 121.2(3) . . ?
C15 C10 C11 117.1(4) . . ?
C11 C10 Bi1 121.7(3) . . ?
C51 C52 H52 119.8 . . ?
C51 C52 C53 120.5(5) . . ?
C53 C52 H52 119.8 . . ?
C20 C21 H21 120.0 . . ?
C22 C21 C20 120.0(5) . . ?
C22 C21 H21 120.0 . . ?
C52 C51 H51 119.9 . . ?
C52 C51 C50 120.2(4) . . ?
C50 C51 H51 119.9 . . ?
C51 C50 P2 122.9(3) . . ?
C51 C50 C55 119.0(4) . . ?
C55 C50 P2 118.1(4) . . ?
C65 C64 H64 118.9 . . ?
C63 C64 C65 122.2(4) . . ?
C63 C64 H64 118.9 . . ?
C73 C77 H77A 109.5 . . ?
C73 C77 H77B 109.5 . . ?
C73 C77 H77C 109.5 . . ?
H77A C77 H77B 109.5 . . ?
H77A C77 H77C 109.5 . . ?
H77B C77 H77C 109.5 . . ?
C75 C70 N2 120.1(4) . . ?
C75 C70 C71 119.7(4) . . ?
C71 C70 N2 120.1(4) . . ?
C80 O1 C83 109.0(5) . . ?
C61 C66 H66A 109.5 . . ?
C61 C66 H66B 109.5 . . ?
C61 C66 H66C 109.5 . . ?
H66A C66 H66B 109.5 . . ?
H66A C66 H66C 109.5 . . ?
H66B C66 H66C 109.5 . . ?
C54 C55 C50 120.3(4) . . ?
C54 C55 H55 119.9 . . ?
C50 C55 H55 119.9 . . ?
C75 C78 H78A 109.5 . . ?
C75 C78 H78B 109.5 . . ?
C75 C78 H78C 109.5 . . ?
H78A C78 H78B 109.5 . . ?
H78A C78 H78C 109.5 . . ?
H78B C78 H78C 109.5 . . ?
C41 C40 P2 117.2(3) . . ?
C45 C40 P2 123.5(4) . . ?
C45 C40 C41 119.3(4) . . ?
C40 C45 H45 120.0 . . ?
C44 C45 C40 120.0(5) . . ?
C44 C45 H45 120.0 . . ?
C61 C62 H62 119.2 . . ?
C63 C62 C61 121.6(4) . . ?
C63 C62 H62 119.2 . . ?
C41 C42 H42 119.9 . . ?
C43 C42 C41 120.3(5) . . ?
C43 C42 H42 119.9 . . ?
C25 C24 H24 119.7 . . ?
C23 C24 C25 120.6(5) . . ?
C23 C24 H24 119.7 . . ?
C23 C22 C21 120.2(5) . . ?
C23 C22 H22 119.9 . . ?
C21 C22 H22 119.9 . . ?
C35 C34 H34 119.9 . . ?
C35 C34 C33 120.1(5) . . ?
C33 C34 H34 119.9 . . ?
O3 C88 H88A 110.6 . . ?
O3 C88 H88B 110.6 . . ?
O3 C88 C89 105.9(5) . . ?
H88A C88 H88B 108.7 . . ?
C89 C88 H88A 110.6 . . ?
C89 C88 H88B 110.6 . . ?
C31 C32 H32 120.0 . . ?
C33 C32 C31 120.0(5) . . ?
C33 C32 H32 120.0 . . ?
C54 C53 C52 119.5(5) . . ?
C54 C53 H53 120.3 . . ?
C52 C53 H53 120.3 . . ?
C64 C63 C62 118.0(4) . . ?
C64 C63 C67 120.5(4) . . ?
C62 C63 C67 121.5(4) . . ?
C45 C44 H44 120.0 . . ?
C43 C44 C45 120.1(4) . . ?
C43 C44 H44 120.0 . . ?
C34 C33 H33 120.0 . . ?
C32 C33 C34 120.0(5) . . ?
C32 C33 H33 120.0 . . ?
C42 C43 C44 120.2(5) . . ?
C42 C43 H43 119.9 . . ?
C44 C43 H43 119.9 . . ?
C63 C67 H67A 109.5 . . ?
C63 C67 H67B 109.5 . . ?
C63 C67 H67C 109.5 . . ?
H67A C67 H67B 109.5 . . ?
H67A C67 H67C 109.5 . . ?
H67B C67 H67C 109.5 . . ?
O2 C87 H87A 110.3 . . ?
O2 C87 H87B 110.3 . . ?
O2 C87 C86 106.9(6) . . ?
H87A C87 H87B 108.6 . . ?
C86 C87 H87A 110.3 . . ?
C86 C87 H87B 110.3 . . ?
O3 C92 H92A 109.9 . . ?
O3 C92 H92B 109.9 . . ?
O3 C92 H92C 111.3 . . ?
O3 C92 H92D 111.3 . . ?
O3 C92 C90 102.6(8) . . ?
C92 C90a H90A 111.6 . . ?
C92 C90a H90B 111.6 . . ?
H92A C92 H92B 108.3 . . ?
H92A C92 H92C 125.9 . . ?
H92A C92 H92D 20.8 . . ?
H92B C92 H92C 23.5 . . ?
H92B C92 H92D 88.9 . . ?
C91 C92 O3 109.1(12) . . ?
C91 C92 H92A 109.9 . . ?
C91 C92 H92B 109.9 . . ?
C91 C92 H92C 88.0 . . ?
C91 C92 H92D 125.6 . . ?
C91 C92 C90 23.6(10) . . ?
C87 C86 H86A 110.9 . . ?
C87 C86 H86B 110.9 . . ?
H86A C86 H86B 108.9 . . ?
C85 C86 C87 104.2(6) . . ?
C85 C86 H86A 110.9 . . ?
C85 C86 H86B 110.9 . . ?
O1 C80 H80A 110.1 . . ?
O1 C80 H80B 110.1 . . ?
O1 C80 C81 108.2(6) . . ?
H80A C80 H80B 108.4 . . ?
C81 C80 H80A 110.1 . . ?
C81 C80 H80B 110.1 . . ?
C92 C91 H91A 110.9 . . ?
C92 C91 H91B 110.9 . . ?
C92 C91 C89 104.4(17) . . ?
H91A C91 H91B 108.9 . . ?
C89 C91 H91A 110.9 . . ?
C89 C91 H91B 110.9 . . ?
C88 C89 C91 103.4(10) . . ?
C88 C89 H89A 111.1 . . ?
C88 C89 H89B 111.1 . . ?
C88 C89 H89C 111.4 . . ?
C88 C89 H89D 111.4 . . ?
C91 C89 H89A 111.1 . . ?
C91 C89 H89B 111.1 . . ?
C91 C89 H89C 88.3 . . ?
C91 C89 H89D 130.6 . . ?
H89A C89 H89B 109.0 . . ?
H89A C89 H89C 126.9 . . ?
H89A C89 H89D 23.4 . . ?
H89B C89 H89C 24.0 . . ?
H89B C89 H89D 88.1 . . ?
C86 C85 H85A 111.4 . . ?
C86 C85 H85B 111.4 . . ?
H85A C85 H85B 109.3 . . ?
C84 C85 C86 101.9(6) . . ?
C84 C85 H85A 111.4 . . ?
C84 C85 H85B 111.4 . . ?
O2 C84 C85 107.4(6) . . ?
O2 C84 H84A 110.2 . . ?
O2 C84 H84B 110.2 . . ?
C85 C84 H84A 110.2 . . ?
C85 C84 H84B 110.2 . . ?
H84A C84 H84B 108.5 . . ?
O1 C83 H83A 109.7 . . ?
O1 C83 H83B 109.7 . . ?
O1 C83 C82 109.8(6) . . ?
H83A C83 H83B 108.2 . . ?
C82 C83 H83A 109.7 . . ?
C91 C90a C92 57(3) . . ?
C91 C90a C89 92(4) . . ?
C91 C90a H90A 155.5 . . ?
C91 C90a H90B 63.3 . . ?
C89 C90a C92 100.6(11) . . ?
C89 C90a H90A 111.6 . . ?
C89 C90a H90B 111.6 . . ?
C82 C83 H83B 109.7 . . ?
C80 C81 H81A 110.1 . . ?
C80 C81 H81B 110.1 . . ?
C80 C81 C82 107.9(6) . . ?
H81A C81 H81B 108.4 . . ?
C82 C81 H81A 110.1 . . ?
C82 C81 H81B 110.1 . . ?
C83 C82 C81 102.8(6) . . ?
C83 C82 H82A 111.2 . . ?
C83 C82 H82B 111.2 . . ?
C81 C82 H82A 111.2 . . ?
C81 C82 H82B 111.2 . . ?
H82A C82 H82B 109.1 . . ?

loop_
_geom_bond_atom_site_label_1
_geom_bond_atom_site_label_2
_geom_bond_distance
_geom_bond_site_symmetry_2
_geom_bond_publ_flag
Bi1 Te1 2.7614(4) . ?
Bi1 N1 2.499(4) . ?
Bi1 N2 2.488(3) . ?
Bi1 C10 2.306(4) . ?
C90a H90A 0.9900 . ?
C90a H90B 0.9900 . ?
P2 N2 1.586(4) . ?
P2 C15 1.808(4) . ?
P2 C50 1.796(5) . ?
P2 C40 1.813(5) . ?
P1 N1 1.582(4) . ?
P1 C30 1.797(5) . ?
P1 C20 1.819(5) . ?
P1 C11 1.802(4) . ?
O3 C88 1.413(7) . ?
O3 C92 1.413(7) . ?
N1 C60 1.427(6) . ?
N2 C70 1.431(6) . ?
C72 H72 0.9500 . ?
C72 C73 1.388(7) . ?
C72 C71 1.392(6) . ?
C75 C74 1.397(6) . ?
C75 C70 1.395(6) . ?
C75 C78 1.511(6) . ?
C13 H13 0.9500 . ?
C13 C12 1.377(6) . ?
C13 C14 1.387(6) . ?
C35 H35 0.9500 . ?
C35 C30 1.396(6) . ?
C35 C34 1.382(7) . ?
C65 C60 1.402(6) . ?
C65 C68 1.507(6) . ?
C65 C64 1.391(6) . ?
C12 H12 0.9500 . ?
C12 C11 1.403(6) . ?
C30 C31 1.390(7) . ?
C60 C61 1.402(6) . ?
C14 H14 0.9500 . ?
C14 C15 1.403(6) . ?
C73 C74 1.393(7) . ?
C73 C77 1.503(6) . ?
C15 C10 1.390(6) . ?
C20 C25 1.380(6) . ?
C20 C21 1.399(7) . ?
C54 H54 0.9500 . ?
C54 C55 1.380(7) . ?
C54 C53 1.383(7) . ?
C31 H31 0.9500 . ?
C31 C32 1.387(7) . ?
C11 C10 1.396(6) . ?
O2 C87 1.419(7) . ?
O2 C84 1.426(8) . ?
C25 H25 0.9500 . ?
C25 C24 1.383(7) . ?
C68 H68A 0.9800 . ?
C68 H68B 0.9800 . ?
C68 H68C 0.9800 . ?
C76 H76A 0.9800 . ?
C76 H76B 0.9800 . ?
C76 H76C 0.9800 . ?
C76 C71 1.509(6) . ?
C23 H23 0.9500 . ?
C23 C24 1.376(8) . ?
C23 C22 1.380(7) . ?
C71 C70 1.403(6) . ?
C41 H41 0.9500 . ?
C41 C40 1.394(7) . ?
C41 C42 1.383(7) . ?
C61 C66 1.510(6) . ?
C61 C62 1.391(6) . ?
C74 H74 0.9500 . ?
C52 H52 0.9500 . ?
C52 C51 1.385(7) . ?
C52 C53 1.387(7) . ?
C21 H21 0.9500 . ?
C21 C22 1.383(7) . ?
C51 H51 0.9500 . ?
C51 C50 1.394(6) . ?
C50 C55 1.399(6) . ?
C64 H64 0.9500 . ?
C64 C63 1.381(7) . ?
C77 H77A 0.9800 . ?
C77 H77B 0.9800 . ?
C77 H77C 0.9800 . ?
O1 C80 1.379(8) . ?
O1 C83 1.404(7) . ?
C66 H66A 0.9800 . ?
C66 H66B 0.9800 . ?
C66 H66C 0.9800 . ?
C55 H55 0.9500 . ?
C78 H78A 0.9800 . ?
C78 H78B 0.9800 . ?
C78 H78C 0.9800 . ?
C40 C45 1.393(6) . ?
C45 H45 0.9500 . ?
C45 C44 1.385(7) . ?
C62 H62 0.9500 . ?
C62 C63 1.391(7) . ?
C42 H42 0.9500 . ?
C42 C43 1.375(7) . ?
C24 H24 0.9500 . ?
C22 H22 0.9500 . ?
C34 H34 0.9500 . ?
C34 C33 1.384(8) . ?
C88 H88A 0.9900 . ?
C88 H88B 0.9900 . ?
C88 C89 1.470(9) . ?
C32 H32 0.9500 . ?
C32 C33 1.381(7) . ?
C53 H53 0.9500 . ?
C63 C67 1.522(6) . ?
C44 H44 0.9500 . ?
C44 C43 1.384(7) . ?
C33 H33 0.9500 . ?
C43 H43 0.9500 . ?
C67 H67A 0.9800 . ?
C67 H67B 0.9800 . ?
C67 H67C 0.9800 . ?
C87 H87A 0.9900 . ?
C87 H87B 0.9900 . ?
C87 C86 1.498(9) . ?
C92 H92A 0.9900 . ?
C92 H92B 0.9900 . ?
C92 H92C 0.9900 . ?
C92 H92D 0.9900 . ?
C92 C91 1.41(3) . ?
C92 C90 1.66(2) . ?
C86 H86A 0.9900 . ?
C86 H86B 0.9900 . ?
C86 C85 1.498(10) . ?
C80 H80A 0.9900 . ?
C80 H80B 0.9900 . ?
C80 C81 1.423(11) . ?
C91 H91A 0.9900 . ?
C91 H91B 0.9900 . ?
C91 C89 1.61(3) . ?
C91 C90 0.68(3) . ?
C89 H89A 0.9900 . ?
C89 H89B 0.9900 . ?
C89 H89C 0.9900 . ?
C89 H89D 0.9900 . ?
C89 C90 1.43(2) . ?
C85 H85A 0.9900 . ?
C85 H85B 0.9900 . ?
C85 C84 1.496(10) . ?
C84 H84A 0.9900 . ?
C84 H84B 0.9900 . ?
C83 H83A 0.9900 . ?
C83 H83B 0.9900 . ?
C83 C82 1.459(10) . ?
C81 H81A 0.9900 . ?
C81 H81B 0.9900 . ?
C81 C82 1.492(11) . ?
C82 H82A 0.9900 . ?
C82 H82B 0.9900 . ?

loop_
_geom_torsion_atom_site_label_1
_geom_torsion_atom_site_label_2
_geom_torsion_atom_site_label_3
_geom_torsion_atom_site_label_4
_geom_torsion
_geom_torsion_site_symmetry_1
_geom_torsion_site_symmetry_2
_geom_torsion_site_symmetry_3
_geom_torsion_site_symmetry_4
_geom_torsion_publ_flag
Bi1 N1 C60 C65 -65.1(5) . . . . ?
Bi1 N1 C60 C61 111.4(4) . . . . ?
Bi1 N2 C70 C75 67.4(4) . . . . ?
Bi1 N2 C70 C71 -108.2(4) . . . . ?
C88 O3 C92 C90a -3.9(8) . . . . ?
P2 N2 C70 C75 -92.2(5) . . . . ?
P2 N2 C70 C71 92.2(5) . . . . ?
P2 C15 C10 Bi1 7.3(5) . . . . ?
P2 C15 C10 C11 -174.8(3) . . . . ?
P2 C50 C55 C54 178.8(4) . . . . ?
P2 C40 C45 C44 179.2(4) . . . . ?
P1 N1 C60 C65 93.0(5) . . . . ?
P1 N1 C60 C61 -90.4(5) . . . . ?
P1 C30 C31 C32 175.7(4) . . . . ?
P1 C20 C25 C24 -170.3(4) . . . . ?
P1 C20 C21 C22 169.7(4) . . . . ?
P1 C11 C10 Bi1 -1.6(5) . . . . ?
P1 C11 C10 C15 -179.4(3) . . . . ?
O3 C88 C89 C91 -19.8(11) . . . . ?
O3 C92 C91 C89 13.3(15) . . . . ?
N1 P1 C30 C35 71.4(4) . . . . ?
N1 P1 C30 C31 -103.6(4) . . . . ?
N1 P1 C20 C25 -139.7(4) . . . . ?
N1 P1 C20 C21 50.0(4) . . . . ?
N1 P1 C11 C12 177.4(4) . . . . ?
N1 P1 C11 C10 -5.6(4) . . . . ?
N1 C60 C61 C66 4.1(6) . . . . ?
N1 C60 C61 C62 -176.2(4) . . . . ?
N2 P2 C15 C14 -176.6(3) . . . . ?
N2 P2 C15 C10 1.7(4) . . . . ?
N2 P2 C50 C51 107.5(4) . . . . ?
N2 P2 C50 C55 -68.9(4) . . . . ?
N2 P2 C40 C41 -42.4(4) . . . . ?
N2 P2 C40 C45 139.5(4) . . . . ?
C72 C73 C74 C75 0.4(7) . . . . ?
C72 C71 C70 N2 174.1(4) . . . . ?
C72 C71 C70 C75 -1.5(6) . . . . ?
C13 C12 C11 P1 177.9(4) . . . . ?
C13 C12 C11 C10 1.0(7) . . . . ?
C13 C14 C15 P2 175.4(4) . . . . ?
C13 C14 C15 C10 -2.9(7) . . . . ?
C35 C30 C31 C32 0.8(7) . . . . ?
C35 C34 C33 C32 0.8(8) . . . . ?
C65 C60 C61 C66 -179.3(4) . . . . ?
C65 C60 C61 C62 0.4(7) . . . . ?
C65 C64 C63 C62 1.6(7) . . . . ?
C65 C64 C63 C67 -179.5(5) . . . . ?
C12 C13 C14 C15 1.2(7) . . . . ?
C12 C11 C10 Bi1 175.4(3) . . . . ?
C12 C11 C10 C15 -2.5(6) . . . . ?
C30 P1 N1 Bi1 130.0(2) . . . . ?
C30 P1 N1 C60 -27.6(4) . . . . ?
C30 P1 C20 C25 -11.3(4) . . . . ?
C30 P1 C20 C21 178.4(3) . . . . ?
C30 P1 C11 C12 55.0(4) . . . . ?
C30 P1 C11 C10 -128.0(4) . . . . ?
C30 C35 C34 C33 0.7(8) . . . . ?
C30 C31 C32 C33 0.6(8) . . . . ?
C60 C65 C64 C63 -1.2(7) . . . . ?
C60 C61 C62 C63 0.1(7) . . . . ?
C14 C13 C12 C11 -0.3(7) . . . . ?
C14 C15 C10 Bi1 -174.4(3) . . . . ?
C14 C15 C10 C11 3.5(7) . . . . ?
C73 C72 C71 C76 -178.7(4) . . . . ?
C73 C72 C71 C70 0.5(7) . . . . ?
C15 P2 N2 Bi1 -9.0(3) . . . . ?
C15 P2 N2 C70 149.9(4) . . . . ?
C15 P2 C50 C51 -10.6(5) . . . . ?
C15 P2 C50 C55 173.0(4) . . . . ?
C15 P2 C40 C41 74.2(4) . . . . ?
C15 P2 C40 C45 -103.9(4) . . . . ?
C20 P1 N1 Bi1 -104.9(2) . . . . ?
C20 P1 N1 C60 97.5(4) . . . . ?
C20 P1 C30 C35 -60.3(4) . . . . ?
C20 P1 C30 C31 124.8(4) . . . . ?
C20 P1 C11 C12 -57.6(4) . . . . ?
C20 P1 C11 C10 119.4(4) . . . . ?
C20 C25 C24 C23 2.3(8) . . . . ?
C20 C21 C22 C23 0.6(7) . . . . ?
C31 C32 C33 C34 -1.4(8) . . . . ?
C11 P1 N1 Bi1 9.5(3) . . . . ?
C11 P1 N1 C60 -148.1(4) . . . . ?
C11 P1 C30 C35 -170.5(4) . . . . ?
C11 P1 C30 C31 14.5(5) . . . . ?
C11 P1 C20 C25 104.0(4) . . . . ?
C11 P1 C20 C21 -66.3(4) . . . . ?
O2 C87 C86 C85 -24.2(8) . . . . ?
C25 C20 C21 C22 -1.1(7) . . . . ?
C68 C65 C60 N1 -3.9(7) . . . . ?
C68 C65 C60 C61 179.5(4) . . . . ?
C68 C65 C64 C63 179.4(5) . . . . ?
C76 C71 C70 N2 -6.7(6) . . . . ?
C76 C71 C70 C75 177.7(4) . . . . ?
C71 C72 C73 C74 0.1(7) . . . . ?
C71 C72 C73 C77 179.4(4) . . . . ?
C41 C40 C45 C44 1.1(7) . . . . ?
C41 C42 C43 C44 1.2(7) . . . . ?
C61 C62 C63 C64 -1.1(7) . . . . ?
C61 C62 C63 C67 -179.9(5) . . . . ?
C74 C75 C70 N2 -173.7(4) . . . . ?
C74 C75 C70 C71 1.9(6) . . . . ?
C52 C51 C50 P2 -178.5(4) . . . . ?
C52 C51 C50 C55 -2.1(7) . . . . ?
C21 C20 C25 C24 -0.3(7) . . . . ?
C51 C52 C53 C54 1.6(7) . . . . ?
C51 C50 C55 C54 2.3(7) . . . . ?
C50 P2 N2 Bi1 -128.9(2) . . . . ?
C50 P2 N2 C70 30.0(4) . . . . ?
C50 P2 C15 C14 -53.2(4) . . . . ?
C50 P2 C15 C10 125.1(4) . . . . ?
C50 P2 C40 C41 -170.4(4) . . . . ?
C50 P2 C40 C45 11.4(4) . . . . ?
C64 C65 C60 N1 176.8(4) . . . . ?
C64 C65 C60 C61 0.1(7) . . . . ?
C77 C73 C74 C75 -179.0(4) . . . . ?
C70 C75 C74 C73 -1.3(7) . . . . ?
O1 C80 C81 C82 -15.3(10) . . . . ?
O1 C83 C82 C81 -1.1(10) . . . . ?
C66 C61 C62 C63 179.8(4) . . . . ?
C55 C54 C53 C52 -1.4(7) . . . . ?
C78 C75 C74 C73 176.1(4) . . . . ?
C78 C75 C70 N2 8.9(6) . . . . ?
C78 C75 C70 C71 -175.5(4) . . . . ?
C40 P2 N2 Bi1 107.3(2) . . . . ?
C40 P2 N2 C70 -93.8(4) . . . . ?
C40 P2 C15 C14 60.2(4) . . . . ?
C40 P2 C15 C10 -121.5(4) . . . . ?
C40 P2 C50 C51 -123.5(4) . . . . ?
C40 P2 C50 C55 60.1(4) . . . . ?
C40 C41 C42 C43 -0.8(7) . . . . ?
C40 C45 C44 C43 -0.6(7) . . . . ?
C45 C44 C43 C42 -0.5(7) . . . . ?
C42 C41 C40 P2 -178.6(4) . . . . ?
C42 C41 C40 C45 -0.4(7) . . . . ?
C24 C23 C22 C21 1.3(8) . . . . ?
C22 C23 C24 C25 -2.8(8) . . . . ?
C34 C35 C30 P1 -176.6(4) . . . . ?
C34 C35 C30 C31 -1.4(7) . . . . ?
C88 O3 C92 C91 -27.5(12) . . . . ?
C53 C54 C55 C50 -0.5(7) . . . . ?
C53 C52 C51 C50 0.2(7) . . . . ?
C87 O2 C84 C85 14.9(8) . . . . ?
C87 C86 C85 C84 31.8(8) . . . . ?
C92 O3 C88 C89 29.6(7) . . . . ?
C92 C91 C89 C88 4.2(15) . . . . ?
C86 C85 C84 O2 -29.1(8) . . . . ?
C80 O1 C83 C82 -8.3(9) . . . . ?
C80 C81 C82 C83 9.8(10) . . . . ?
C84 O2 C87 C86 6.0(7) . . . . ?
C90a C92 C91 C89 -64(4) . . . . ?
O3 C88 C89 C90a -45.2(9) . . . . ?
O3 C92 C91 C90a 78(4) . . . . ?
O3 C92 C90a C91 -109(4) . . . . ?
O3 C92 C90a C89 -23.2(10) . . . . ?
C91 C92 C90a C89 86(4) . . . . ?
C92 C91 C89 C90a 94(4) . . . . ?
C90a C91 C89 C88 -90(4) . . . . ?
C92 C91 C90a C89 -101.2(19) . . . . ?
C83 O1 C80 C81 14.6(8) . . . . ?
C89 C91 C90a C92 101.2(19) . . . . ?
C88 C89 C90a C92 39.6(9) . . . . ?
C88 C89 C90a C91 96(4) . . . . ?
C91 C89 C90a C92 -56(3) . . . . ?
